data_4087472
loop_
_publ_author_name
'Han, Tomasz'
'Petrus, Rafa\/l'
'Bykowski, Dominik'
'Jerzykiewicz, Lucjan'
'Sobota, Piotr'

_publ_section_title
;
 Synthesis and Structural Characterization of Magnesium Drug Complexes:
 Efficient Initiators for Forming Polylactide--Drug Conjugates
;
_journal_issue 20
_journal_name_full Organometallics
_journal_page_first 4871
_journal_paper_doi 10.1021/acs.organomet.5b00146
_journal_volume 34
_journal_year 2015
_chemical_formula_moiety 'C74 H100 Mg2 N4 O6, 2(C H2 Cl2)'
_chemical_formula_sum 'C76 H104 Cl4 Mg2 N4 O6'
_chemical_formula_weight 1360.05
_space_group_crystal_system triclinic
_space_group_IT_number 2
_space_group_name_Hall '-P 1'
_space_group_name_H-M_alt 'P -1'
_atom_sites_solution_hydrogens geom
_audit_creation_method SHELXL-2014/7
_cell_angle_alpha 82.10(2)
_cell_angle_beta 76.22(2)
_cell_angle_gamma 71.95(2)
_cell_formula_units_Z 1
_cell_length_a 11.555(3)
_cell_length_b 12.069(3)
_cell_length_c 14.059(4)
_cell_measurement_reflns_used 1536
_cell_measurement_temperature 100(2)
_cell_measurement_theta_max 22.6350
_cell_measurement_theta_min 3.1680
_cell_volume 1806.2(9)
_computing_cell_refinement 'CrysAlis PRO (Agilent, 2011)'
_computing_data_collection 'CrysAlis PRO (Agilent, 2011)'
_computing_data_reduction 'CrysAlis PRO (Agilent, 2011)'
_computing_molecular_graphics 'DIAMOND  (Brandenburg, 2007)'
_computing_publication_material 'SHELXL-2014/7 (Sheldrick, 2014)'
_computing_structure_refinement 'SHELXL-2014/7 (Sheldrick, 2014)'
_computing_structure_solution 'SHELXS-2014/7 (Sheldrick, 2014)'
_diffrn_ambient_temperature 100(2)
_diffrn_measured_fraction_theta_full 0.991
_diffrn_measured_fraction_theta_max 0.987
_diffrn_measurement_device_type 'KUMA KM4 CCD \k-geometry diffractometer'
_diffrn_measurement_method \w
_diffrn_radiation_type MoK\a
_diffrn_radiation_wavelength 0.71073
_diffrn_reflns_av_R_equivalents 0.1478
_diffrn_reflns_av_unetI/netI 0.2697
_diffrn_reflns_Laue_measured_fraction_full 0.991
_diffrn_reflns_Laue_measured_fraction_max 0.987
_diffrn_reflns_limit_h_max 14
_diffrn_reflns_limit_h_min -14
_diffrn_reflns_limit_k_max 14
_diffrn_reflns_limit_k_min -14
_diffrn_reflns_limit_l_max 17
_diffrn_reflns_limit_l_min -17
_diffrn_reflns_number 13793
_diffrn_reflns_point_group_measured_fraction_full 0.991
_diffrn_reflns_point_group_measured_fraction_max 0.987
_diffrn_reflns_theta_full 25.000
_diffrn_reflns_theta_max 25.997
_diffrn_reflns_theta_min 2.932
_diffrn_source 'fine-focus sealed tube'
_exptl_absorpt_coefficient_mu 0.236
_exptl_absorpt_correction_T_max 0.984
_exptl_absorpt_correction_T_min 0.963
_exptl_absorpt_correction_type analytical
_exptl_absorpt_process_details
;
CrysAlisPro, Agilent Technologies,
Version 1.171.36.28 (release 01-02-2013 CrysAlis171 .NET)
(compiled Feb  1 2013,16:14:44)
Analytical numeric absorption correction using a multifaceted crystal
model based on expressions derived by R.C. Clark & J.S. Reid.
(Clark, R. C. & Reid, J. S. (1995). Acta Cryst. A51, 887-897)
;
_exptl_crystal_colour colourless
_exptl_crystal_density_diffrn 1.250
_exptl_crystal_description plate
_exptl_crystal_F_000 728
_exptl_crystal_size_max 0.2436
_exptl_crystal_size_mid 0.1855
_exptl_crystal_size_min 0.0919
_refine_diff_density_max 0.391
_refine_diff_density_min -0.359
_refine_diff_density_rms 0.082
_refine_ls_extinction_method none
_refine_ls_goodness_of_fit_ref 1.000
_refine_ls_hydrogen_treatment constr
_refine_ls_matrix_type full
_refine_ls_number_parameters 418
_refine_ls_number_reflns 7011
_refine_ls_number_restraints 0
_refine_ls_restrained_S_all 1.000
_refine_ls_R_factor_all 0.2404
_refine_ls_R_factor_gt 0.0882
_refine_ls_shift/su_max 0.000
_refine_ls_shift/su_mean 0.000
_refine_ls_structure_factor_coef Fsqd
_refine_ls_weighting_details 'w=1/[\s^2^(Fo^2^)+(0.0505P)^2^] where P=(Fo^2^+2Fc^2^)/3'
_refine_ls_weighting_scheme calc
_refine_ls_wR_factor_gt 0.1631
_refine_ls_wR_factor_ref 0.2458
_reflns_Friedel_coverage 0.000
_reflns_number_gt 2634
_reflns_number_total 7011
_reflns_threshold_expression 'I > 2\s(I)'
_cod_data_source_file om5b00146_si_001.cif
_cod_data_source_block compound_3
_cod_database_code 4087472
_shelx_shelxl_version_number 2014/7
_shelx_space_group_comment
;
The symmetry employed for this shelxl refinement is uniquely defined
by the following loop, which should always be used as a source of
symmetry information in preference to the above space-group names.
They are only intended as comments.
;

loop_
_space_group_symop_operation_xyz
'x, y, z'
'-x, -y, -z'

loop_
_atom_site_label
_atom_site_type_symbol
_atom_site_fract_x
_atom_site_fract_y
_atom_site_fract_z
_atom_site_U_iso_or_equiv
_atom_site_adp_type
_atom_site_occupancy
_atom_site_site_symmetry_order
_atom_site_calc_flag
_atom_site_refinement_flags_posn
_atom_site_refinement_flags_adp
Mg1 Mg 0.47773(19) 0.59614(18) 0.56092(15) 0.0259(6) Uani 1 1 d . .
O1 O 0.3832(3) 0.5349(3) 0.4930(3) 0.0256(10) Uani 1 1 d . .
C1 C 0.2617(5) 0.5924(5) 0.4777(4) 0.0231(15) Uani 1 1 d . .
C2 C 0.1715(6) 0.6010(6) 0.5781(5) 0.0345(18) Uani 1 1 d . .
H2A H 0.1944 0.6472 0.6198 0.041 Uiso 1 1 calc R U
H2B H 0.0861 0.6430 0.5688 0.041 Uiso 1 1 calc R U
C3 C 0.1723(6) 0.4840(6) 0.6299(5) 0.042(2) Uani 1 1 d . .
H3A H 0.1108 0.4945 0.6929 0.050 Uiso 1 1 calc R U
H3B H 0.2555 0.4446 0.6447 0.050 Uiso 1 1 calc R U
C4 C 0.1410(7) 0.4073(7) 0.5678(6) 0.053(2) Uani 1 1 d . .
H4A H 0.1505 0.3284 0.6015 0.064 Uiso 1 1 calc R U
H4B H 0.0531 0.4407 0.5618 0.064 Uiso 1 1 calc R U
C5 C 0.2239(7) 0.3973(6) 0.4661(6) 0.046(2) Uani 1 1 d . .
H5A H 0.1927 0.3565 0.4256 0.055 Uiso 1 1 calc R U
H5B H 0.3093 0.3498 0.4713 0.055 Uiso 1 1 calc R U
C6 C 0.2276(6) 0.5165(6) 0.4156(5) 0.0343(17) Uani 1 1 d . .
H6A H 0.1451 0.5585 0.4003 0.041 Uiso 1 1 calc R U
H6B H 0.2892 0.5053 0.3527 0.041 Uiso 1 1 calc R U
C7 C 0.2593(6) 0.7133(5) 0.4216(5) 0.0307(17) Uani 1 1 d . .
H7 H 0.3194 0.6960 0.3576 0.037 Uiso 1 1 calc R U
C8 C 0.3025(6) 0.7948(6) 0.4682(5) 0.0360(18) Uani 1 1 d . .
H8A H 0.2819 0.8724 0.4321 0.043 Uiso 1 1 calc R U
H8B H 0.2534 0.8039 0.5362 0.043 Uiso 1 1 calc R U
N1 N 0.4371(4) 0.7606(4) 0.4720(4) 0.0280(13) Uani 1 1 d . .
C9 C 0.4530(7) 0.8588(6) 0.5160(5) 0.0418(19) Uani 1 1 d . .
H9A H 0.4312 0.9306 0.4738 0.063 Uiso 1 1 calc R U
H9B H 0.5398 0.8411 0.5219 0.063 Uiso 1 1 calc R U
H9C H 0.3985 0.8694 0.5812 0.063 Uiso 1 1 calc R U
C10 C 0.5165(6) 0.7540(6) 0.3721(5) 0.0423(19) Uani 1 1 d . .
H10A H 0.6027 0.7436 0.3764 0.064 Uiso 1 1 calc R U
H10B H 0.4870 0.8264 0.3326 0.064 Uiso 1 1 calc R U
H10C H 0.5125 0.6877 0.3412 0.064 Uiso 1 1 calc R U
C11 C 0.1338(6) 0.7786(6) 0.3953(5) 0.0325(17) Uani 1 1 d . .
C12 C 0.0337(6) 0.8447(6) 0.4604(5) 0.0358(18) Uani 1 1 d . .
H12 H 0.0450 0.8543 0.5232 0.043 Uiso 1 1 calc R U
C13 C -0.0814(6) 0.8966(6) 0.4370(5) 0.0340(17) Uani 1 1 d . .
H13 H -0.1480 0.9400 0.4837 0.041 Uiso 1 1 calc R U
C14 C -0.0995(6) 0.8855(6) 0.3461(5) 0.0332(17) Uani 1 1 d . .
C15 C -0.0009(6) 0.8243(6) 0.2778(5) 0.0316(17) Uani 1 1 d . .
H15 H -0.0120 0.8180 0.2141 0.038 Uiso 1 1 calc R U
C16 C 0.1137(6) 0.7722(6) 0.3026(5) 0.0326(17) Uani 1 1 d . .
H16 H 0.1807 0.7307 0.2550 0.039 Uiso 1 1 calc R U
O2 O -0.2191(4) 0.9348(4) 0.3298(3) 0.0424(13) Uani 1 1 d . .
C17 C -0.2452(7) 0.9111(6) 0.2413(5) 0.048(2) Uani 1 1 d . .
H17A H -0.2204 0.8264 0.2360 0.072 Uiso 1 1 calc R U
H17B H -0.1984 0.9472 0.1847 0.072 Uiso 1 1 calc R U
H17C H -0.3345 0.9433 0.2427 0.072 Uiso 1 1 calc R U
O3 O 0.4373(4) 0.6452(4) 0.6859(3) 0.0309(11) Uani 1 1 d . .
C18 C 0.4283(6) 0.6317(6) 0.7869(5) 0.0309(17) Uani 1 1 d . .
C19 C 0.5385(6) 0.6626(6) 0.8107(5) 0.0302(16) Uani 1 1 d . .
H19A H 0.5254 0.6657 0.8826 0.036 Uiso 1 1 calc R U
H19B H 0.6164 0.6003 0.7893 0.036 Uiso 1 1 calc R U
C20 C 0.5524(6) 0.7798(6) 0.7602(5) 0.0376(18) Uani 1 1 d . .
H20A H 0.5763 0.7734 0.6883 0.045 Uiso 1 1 calc R U
H20B H 0.4711 0.8402 0.7746 0.045 Uiso 1 1 calc R U
N2 N 0.6461(5) 0.8172(5) 0.7921(4) 0.0302(14) Uani 1 1 d . .
C21 C 0.7087(6) 0.8829(6) 0.7102(5) 0.0373(18) Uani 1 1 d . .
H21A H 0.6468 0.9540 0.6897 0.045 Uiso 1 1 calc R U
H21B H 0.7464 0.8341 0.6534 0.045 Uiso 1 1 calc R U
C22 C 0.8087(6) 0.9172(6) 0.7416(5) 0.0415(19) Uani 1 1 d . .
H22A H 0.8486 0.9625 0.6865 0.050 Uiso 1 1 calc R U
H22B H 0.8733 0.8459 0.7578 0.050 Uiso 1 1 calc R U
C23 C 0.7544(6) 0.9904(6) 0.8307(5) 0.0402(19) Uani 1 1 d . .
H23A H 0.8225 1.0054 0.8537 0.048 Uiso 1 1 calc R U
H23B H 0.6982 1.0666 0.8122 0.048 Uiso 1 1 calc R U
C24 C 0.6834(6) 0.9269(6) 0.9119(5) 0.0408(19) Uani 1 1 d . .
H24A H 0.6401 0.9788 0.9662 0.049 Uiso 1 1 calc R U
H24B H 0.7424 0.8574 0.9377 0.049 Uiso 1 1 calc R U
C25 C 0.5893(6) 0.8891(6) 0.8759(5) 0.0369(18) Uani 1 1 d . .
H25A H 0.5474 0.8443 0.9301 0.044 Uiso 1 1 calc R U
H25B H 0.5252 0.9593 0.8569 0.044 Uiso 1 1 calc R U
C26 C 0.4278(6) 0.5064(6) 0.8243(4) 0.0281(16) Uani 1 1 d . .
C27 C 0.5262(7) 0.4210(6) 0.8529(4) 0.0373(18) Uani 1 1 d . .
H27 H 0.5997 0.4399 0.8542 0.045 Uiso 1 1 calc R U
C28 C 0.5198(7) 0.3066(6) 0.8801(5) 0.044(2) Uani 1 1 d . .
H28 H 0.5888 0.2490 0.8996 0.053 Uiso 1 1 calc R U
C29 C 0.4133(8) 0.2770(7) 0.8790(5) 0.042(2) Uani 1 1 d . .
H29 H 0.4091 0.1993 0.8971 0.051 Uiso 1 1 calc R U
C30 C 0.3146(7) 0.3610(7) 0.8513(5) 0.0406(19) Uani 1 1 d . .
H30 H 0.2402 0.3427 0.8520 0.049 Uiso 1 1 calc R U
C31 C 0.3234(6) 0.4748(6) 0.8220(4) 0.0335(17) Uani 1 1 d . .
H31 H 0.2557 0.5315 0.7999 0.040 Uiso 1 1 calc R U
C32 C 0.3074(6) 0.7149(6) 0.8398(5) 0.0279(16) Uani 1 1 d . .
C33 C 0.2765(6) 0.7129(7) 0.9413(5) 0.043(2) Uani 1 1 d . .
H33 H 0.3328 0.6622 0.9788 0.052 Uiso 1 1 calc R U
C34 C 0.1627(7) 0.7852(7) 0.9895(5) 0.049(2) Uani 1 1 d . .
H34 H 0.1433 0.7846 1.0591 0.059 Uiso 1 1 calc R U
C35 C 0.0798(7) 0.8564(7) 0.9360(6) 0.048(2) Uani 1 1 d . .
H35 H 0.0017 0.9031 0.9686 0.058 Uiso 1 1 calc R U
C36 C 0.1097(7) 0.8605(6) 0.8344(6) 0.0403(19) Uani 1 1 d . .
H36 H 0.0535 0.9115 0.7970 0.048 Uiso 1 1 calc R U
C37 C 0.2228(6) 0.7892(6) 0.7877(5) 0.0316(17) Uani 1 1 d . .
H37 H 0.2426 0.7915 0.7180 0.038 Uiso 1 1 calc R U
C38 C 0.1602(6) 0.4286(7) 0.0938(6) 0.050(2) Uani 1 1 d . .
H38A H 0.1880 0.4633 0.0275 0.061 Uiso 1 1 calc R U
H38B H 0.2309 0.3635 0.1101 0.061 Uiso 1 1 calc R U
Cl1 Cl 0.11732(18) 0.53516(18) 0.17964(15) 0.0583(6) Uani 1 1 d . .
Cl2 Cl 0.03586(19) 0.37381(18) 0.09275(17) 0.0658(7) Uani 1 1 d . .

loop_
_atom_site_aniso_label
_atom_site_aniso_U_11
_atom_site_aniso_U_22
_atom_site_aniso_U_33
_atom_site_aniso_U_23
_atom_site_aniso_U_13
_atom_site_aniso_U_12
Mg1 0.0247(12) 0.0287(13) 0.0224(12) -0.0068(10) 0.0025(10) -0.0081(10)
O1 0.018(2) 0.027(3) 0.029(3) -0.004(2) 0.0012(19) -0.005(2)
C1 0.020(4) 0.028(4) 0.021(4) 0.001(3) -0.002(3) -0.008(3)
C2 0.023(4) 0.045(5) 0.025(4) -0.002(3) 0.000(3) 0.001(3)
C3 0.017(4) 0.057(5) 0.045(5) 0.014(4) -0.008(3) -0.008(4)
C4 0.040(5) 0.055(6) 0.067(6) 0.025(5) -0.021(4) -0.022(4)
C5 0.035(4) 0.039(5) 0.066(6) -0.014(4) -0.014(4) -0.009(4)
C6 0.030(4) 0.031(4) 0.042(4) -0.008(4) -0.006(3) -0.007(3)
C7 0.031(4) 0.023(4) 0.036(4) 0.001(3) -0.008(3) -0.004(3)
C8 0.025(4) 0.043(5) 0.038(4) 0.001(4) -0.008(3) -0.007(4)
N1 0.023(3) 0.028(3) 0.029(3) -0.004(3) 0.004(2) -0.009(3)
C9 0.049(5) 0.034(4) 0.038(5) -0.008(4) 0.001(4) -0.011(4)
C10 0.042(4) 0.043(5) 0.031(4) -0.002(4) 0.006(3) -0.007(4)
C11 0.021(4) 0.027(4) 0.049(5) -0.008(4) -0.002(3) -0.006(3)
C12 0.036(4) 0.045(5) 0.025(4) -0.011(3) -0.009(3) -0.003(4)
C13 0.031(4) 0.028(4) 0.036(4) -0.012(3) 0.000(3) 0.000(3)
C14 0.024(4) 0.027(4) 0.048(5) -0.001(4) -0.009(4) -0.006(3)
C15 0.029(4) 0.036(4) 0.029(4) 0.003(3) -0.001(3) -0.013(4)
C16 0.027(4) 0.029(4) 0.034(4) 0.001(3) -0.003(3) -0.001(3)
O2 0.030(3) 0.045(3) 0.051(3) -0.004(3) -0.013(2) -0.005(3)
C17 0.041(5) 0.050(5) 0.060(6) 0.006(4) -0.027(4) -0.015(4)
O3 0.034(3) 0.033(3) 0.025(3) -0.008(2) 0.000(2) -0.010(2)
C18 0.035(4) 0.033(4) 0.023(4) -0.015(3) 0.002(3) -0.009(3)
C19 0.028(4) 0.033(4) 0.033(4) -0.010(3) -0.006(3) -0.010(3)
C20 0.036(4) 0.037(5) 0.041(5) -0.004(4) -0.007(4) -0.011(4)
N2 0.035(3) 0.032(3) 0.027(3) -0.005(3) -0.004(3) -0.016(3)
C21 0.041(4) 0.043(5) 0.031(4) -0.004(4) -0.001(3) -0.020(4)
C22 0.039(4) 0.047(5) 0.040(5) -0.005(4) 0.005(4) -0.025(4)
C23 0.043(5) 0.037(5) 0.044(5) -0.010(4) -0.004(4) -0.018(4)
C24 0.045(5) 0.047(5) 0.034(4) -0.010(4) 0.000(4) -0.022(4)
C25 0.041(4) 0.034(4) 0.034(4) -0.008(3) 0.006(3) -0.017(4)
C26 0.029(4) 0.037(4) 0.019(4) -0.006(3) 0.003(3) -0.014(4)
C27 0.049(5) 0.037(5) 0.023(4) -0.005(3) 0.000(3) -0.014(4)
C28 0.052(5) 0.029(5) 0.040(5) -0.008(4) -0.008(4) 0.007(4)
C29 0.065(6) 0.041(5) 0.025(4) -0.005(4) -0.005(4) -0.024(5)
C30 0.047(5) 0.052(5) 0.025(4) -0.010(4) 0.006(4) -0.025(4)
C31 0.037(4) 0.043(5) 0.022(4) -0.005(3) -0.002(3) -0.015(4)
C32 0.025(4) 0.033(4) 0.022(4) -0.007(3) 0.005(3) -0.008(3)
C33 0.033(4) 0.056(5) 0.033(5) -0.013(4) 0.002(3) -0.006(4)
C34 0.050(5) 0.060(6) 0.032(5) -0.020(4) 0.012(4) -0.018(5)
C35 0.025(4) 0.039(5) 0.073(6) -0.020(5) 0.007(4) -0.006(4)
C36 0.041(5) 0.033(4) 0.045(5) 0.001(4) -0.004(4) -0.014(4)
C37 0.024(4) 0.037(4) 0.030(4) -0.015(3) 0.008(3) -0.008(3)
C38 0.037(5) 0.057(5) 0.059(5) -0.026(4) -0.007(4) -0.010(4)
Cl1 0.0529(13) 0.0669(15) 0.0529(14) -0.0267(11) 0.0070(10) -0.0182(11)
Cl2 0.0526(14) 0.0565(15) 0.0982(18) -0.0094(13) -0.0265(13) -0.0200(12)

loop_
_atom_type_symbol
_atom_type_description
_atom_type_scat_dispersion_real
_atom_type_scat_dispersion_imag
_atom_type_scat_source
C C 0.0033 0.0016 'International Tables Vol C Tables 4.2.6.8 and 6.1.1.4'
H H 0.0000 0.0000 'International Tables Vol C Tables 4.2.6.8 and 6.1.1.4'
N N 0.0061 0.0033 'International Tables Vol C Tables 4.2.6.8 and 6.1.1.4'
O O 0.0106 0.0060 'International Tables Vol C Tables 4.2.6.8 and 6.1.1.4'
Mg Mg 0.0486 0.0363 'International Tables Vol C Tables 4.2.6.8 and 6.1.1.4'
Cl Cl 0.1484 0.1585 'International Tables Vol C Tables 4.2.6.8 and 6.1.1.4'

loop_
_geom_angle_atom_site_label_1
_geom_angle_atom_site_label_2
_geom_angle_atom_site_label_3
_geom_angle
_geom_angle_site_symmetry_1
_geom_angle_site_symmetry_3
O3 Mg1 O1 127.3(2) . 2_666
O3 Mg1 O1 129.8(2) . .
O1 Mg1 O1 83.70(18) 2_666 .
O3 Mg1 N1 102.4(2) . .
O1 Mg1 N1 118.9(2) 2_666 .
O1 Mg1 N1 90.33(19) . .
O3 Mg1 Mg1 146.75(19) . 2_666
O1 Mg1 Mg1 41.88(13) 2_666 2_666
O1 Mg1 Mg1 41.81(12) . 2_666
N1 Mg1 Mg1 109.12(17) . 2_666
C1 O1 Mg1 136.6(4) . 2_666
C1 O1 Mg1 125.7(3) . .
Mg1 O1 Mg1 96.30(18) 2_666 .
O1 C1 C6 108.1(5) . .
O1 C1 C2 108.1(5) . .
C6 C1 C2 108.2(5) . .
O1 C1 C7 109.3(5) . .
C6 C1 C7 109.6(5) . .
C2 C1 C7 113.3(5) . .
C3 C2 C1 112.7(5) . .
C3 C2 H2A 109.1 . .
C1 C2 H2A 109.1 . .
C3 C2 H2B 109.1 . .
C1 C2 H2B 109.1 . .
H2A C2 H2B 107.8 . .
C2 C3 C4 111.5(6) . .
C2 C3 H3A 109.3 . .
C4 C3 H3A 109.3 . .
C2 C3 H3B 109.3 . .
C4 C3 H3B 109.3 . .
H3A C3 H3B 108.0 . .
C5 C4 C3 112.2(6) . .
C5 C4 H4A 109.2 . .
C3 C4 H4A 109.2 . .
C5 C4 H4B 109.2 . .
C3 C4 H4B 109.2 . .
H4A C4 H4B 107.9 . .
C4 C5 C6 111.9(6) . .
C4 C5 H5A 109.2 . .
C6 C5 H5A 109.2 . .
C4 C5 H5B 109.2 . .
C6 C5 H5B 109.2 . .
H5A C5 H5B 107.9 . .
C5 C6 C1 113.4(5) . .
C5 C6 H6A 108.9 . .
C1 C6 H6A 108.9 . .
C5 C6 H6B 108.9 . .
C1 C6 H6B 108.9 . .
H6A C6 H6B 107.7 . .
C8 C7 C11 109.2(5) . .
C8 C7 C1 116.5(5) . .
C11 C7 C1 113.2(5) . .
C8 C7 H7 105.7 . .
C11 C7 H7 105.7 . .
C1 C7 H7 105.7 . .
N1 C8 C7 117.3(5) . .
N1 C8 H8A 108.0 . .
C7 C8 H8A 108.0 . .
N1 C8 H8B 108.0 . .
C7 C8 H8B 108.0 . .
H8A C8 H8B 107.2 . .
C10 N1 C9 106.4(5) . .
C10 N1 C8 111.3(5) . .
C9 N1 C8 105.2(5) . .
C10 N1 Mg1 112.9(4) . .
C9 N1 Mg1 113.2(4) . .
C8 N1 Mg1 107.6(4) . .
N1 C9 H9A 109.5 . .
N1 C9 H9B 109.5 . .
H9A C9 H9B 109.5 . .
N1 C9 H9C 109.5 . .
H9A C9 H9C 109.5 . .
H9B C9 H9C 109.5 . .
N1 C10 H10A 109.5 . .
N1 C10 H10B 109.5 . .
H10A C10 H10B 109.5 . .
N1 C10 H10C 109.5 . .
H10A C10 H10C 109.5 . .
H10B C10 H10C 109.5 . .
C12 C11 C16 116.4(6) . .
C12 C11 C7 123.4(6) . .
C16 C11 C7 120.2(6) . .
C13 C12 C11 122.3(6) . .
C13 C12 H12 118.9 . .
C11 C12 H12 118.9 . .
C14 C13 C12 120.0(6) . .
C14 C13 H13 120.0 . .
C12 C13 H13 120.0 . .
C13 C14 C15 119.5(6) . .
C13 C14 O2 116.6(6) . .
C15 C14 O2 123.9(6) . .
C16 C15 C14 119.9(6) . .
C16 C15 H15 120.1 . .
C14 C15 H15 120.1 . .
C15 C16 C11 121.9(6) . .
C15 C16 H16 119.0 . .
C11 C16 H16 119.0 . .
C14 O2 C17 118.0(5) . .
O2 C17 H17A 109.5 . .
O2 C17 H17B 109.5 . .
H17A C17 H17B 109.5 . .
O2 C17 H17C 109.5 . .
H17A C17 H17C 109.5 . .
H17B C17 H17C 109.5 . .
C18 O3 Mg1 155.7(4) . .
O3 C18 C26 109.8(5) . .
O3 C18 C32 111.0(5) . .
C26 C18 C32 107.9(5) . .
O3 C18 C19 108.8(5) . .
C26 C18 C19 111.6(5) . .
C32 C18 C19 107.7(5) . .
C20 C19 C18 112.2(5) . .
C20 C19 H19A 109.2 . .
C18 C19 H19A 109.2 . .
C20 C19 H19B 109.2 . .
C18 C19 H19B 109.2 . .
H19A C19 H19B 107.9 . .
N2 C20 C19 112.6(5) . .
N2 C20 H20A 109.1 . .
C19 C20 H20A 109.1 . .
N2 C20 H20B 109.1 . .
C19 C20 H20B 109.1 . .
H20A C20 H20B 107.8 . .
C25 N2 C20 111.0(5) . .
C25 N2 C21 109.9(5) . .
C20 N2 C21 110.1(5) . .
N2 C21 C22 110.3(5) . .
N2 C21 H21A 109.6 . .
C22 C21 H21A 109.6 . .
N2 C21 H21B 109.6 . .
C22 C21 H21B 109.6 . .
H21A C21 H21B 108.1 . .
C21 C22 C23 111.2(6) . .
C21 C22 H22A 109.4 . .
C23 C22 H22A 109.4 . .
C21 C22 H22B 109.4 . .
C23 C22 H22B 109.4 . .
H22A C22 H22B 108.0 . .
C24 C23 C22 109.9(6) . .
C24 C23 H23A 109.7 . .
C22 C23 H23A 109.7 . .
C24 C23 H23B 109.7 . .
C22 C23 H23B 109.7 . .
H23A C23 H23B 108.2 . .
C23 C24 C25 111.2(6) . .
C23 C24 H24A 109.4 . .
C25 C24 H24A 109.4 . .
C23 C24 H24B 109.4 . .
C25 C24 H24B 109.4 . .
H24A C24 H24B 108.0 . .
N2 C25 C24 112.3(5) . .
N2 C25 H25A 109.1 . .
C24 C25 H25A 109.1 . .
N2 C25 H25B 109.1 . .
C24 C25 H25B 109.1 . .
H25A C25 H25B 107.9 . .
C27 C26 C31 117.6(7) . .
C27 C26 C18 125.2(6) . .
C31 C26 C18 117.0(6) . .
C26 C27 C28 121.1(7) . .
C26 C27 H27 119.4 . .
C28 C27 H27 119.4 . .
C29 C28 C27 120.5(7) . .
C29 C28 H28 119.8 . .
C27 C28 H28 119.8 . .
C30 C29 C28 119.1(7) . .
C30 C29 H29 120.5 . .
C28 C29 H29 120.5 . .
C29 C30 C31 119.8(7) . .
C29 C30 H30 120.1 . .
C31 C30 H30 120.1 . .
C26 C31 C30 121.9(7) . .
C26 C31 H31 119.1 . .
C30 C31 H31 119.1 . .
C37 C32 C33 118.1(6) . .
C37 C32 C18 120.9(6) . .
C33 C32 C18 120.9(6) . .
C32 C33 C34 120.7(7) . .
C32 C33 H33 119.7 . .
C34 C33 H33 119.7 . .
C35 C34 C33 119.9(7) . .
C35 C34 H34 120.0 . .
C33 C34 H34 120.0 . .
C34 C35 C36 120.2(7) . .
C34 C35 H35 119.9 . .
C36 C35 H35 119.9 . .
C35 C36 C37 119.3(7) . .
C35 C36 H36 120.4 . .
C37 C36 H36 120.4 . .
C32 C37 C36 121.9(6) . .
C32 C37 H37 119.1 . .
C36 C37 H37 119.1 . .
Cl2 C38 Cl1 111.8(4) . .
Cl2 C38 H38A 109.3 . .
Cl1 C38 H38A 109.3 . .
Cl2 C38 H38B 109.3 . .
Cl1 C38 H38B 109.3 . .
H38A C38 H38B 107.9 . .

loop_
_geom_bond_atom_site_label_1
_geom_bond_atom_site_label_2
_geom_bond_distance
_geom_bond_site_symmetry_2
Mg1 O3 1.839(4) .
Mg1 O1 1.958(4) 2_666
Mg1 O1 1.960(4) .
Mg1 N1 2.178(6) .
Mg1 Mg1 2.919(4) 2_666
O1 C1 1.414(6) .
O1 Mg1 1.958(4) 2_666
C1 C6 1.537(8) .
C1 C2 1.538(8) .
C1 C7 1.555(8) .
C2 C3 1.495(9) .
C2 H2A 0.9900 .
C2 H2B 0.9900 .
C3 C4 1.525(9) .
C3 H3A 0.9900 .
C3 H3B 0.9900 .
C4 C5 1.517(9) .
C4 H4A 0.9900 .
C4 H4B 0.9900 .
C5 C6 1.523(9) .
C5 H5A 0.9900 .
C5 H5B 0.9900 .
C6 H6A 0.9900 .
C6 H6B 0.9900 .
C7 C8 1.510(8) .
C7 C11 1.527(8) .
C7 H7 1.0000 .
C8 N1 1.493(7) .
C8 H8A 0.9900 .
C8 H8B 0.9900 .
N1 C10 1.480(7) .
N1 C9 1.487(7) .
C9 H9A 0.9800 .
C9 H9B 0.9800 .
C9 H9C 0.9800 .
C10 H10A 0.9800 .
C10 H10B 0.9800 .
C10 H10C 0.9800 .
C11 C12 1.391(8) .
C11 C16 1.393(8) .
C12 C13 1.380(8) .
C12 H12 0.9500 .
C13 C14 1.374(8) .
C13 H13 0.9500 .
C14 C15 1.384(8) .
C14 O2 1.386(7) .
C15 C16 1.383(8) .
C15 H15 0.9500 .
C16 H16 0.9500 .
O2 C17 1.431(7) .
C17 H17A 0.9800 .
C17 H17B 0.9800 .
C17 H17C 0.9800 .
O3 C18 1.388(7) .
C18 C26 1.533(9) .
C18 C32 1.534(8) .
C18 C19 1.550(8) .
C19 C20 1.530(8) .
C19 H19A 0.9900 .
C19 H19B 0.9900 .
C20 N2 1.472(7) .
C20 H20A 0.9900 .
C20 H20B 0.9900 .
N2 C25 1.460(7) .
N2 C21 1.478(8) .
C21 C22 1.513(8) .
C21 H21A 0.9900 .
C21 H21B 0.9900 .
C22 C23 1.527(9) .
C22 H22A 0.9900 .
C22 H22B 0.9900 .
C23 C24 1.506(9) .
C23 H23A 0.9900 .
C23 H23B 0.9900 .
C24 C25 1.510(8) .
C24 H24A 0.9900 .
C24 H24B 0.9900 .
C25 H25A 0.9900 .
C25 H25B 0.9900 .
C26 C27 1.376(8) .
C26 C31 1.382(8) .
C27 C28 1.401(9) .
C27 H27 0.9500 .
C28 C29 1.388(10) .
C28 H28 0.9500 .
C29 C30 1.366(9) .
C29 H29 0.9500 .
C30 C31 1.406(9) .
C30 H30 0.9500 .
C31 H31 0.9500 .
C32 C37 1.383(8) .
C32 C33 1.385(8) .
C33 C34 1.406(9) .
C33 H33 0.9500 .
C34 C35 1.371(10) .
C34 H34 0.9500 .
C35 C36 1.385(10) .
C35 H35 0.9500 .
C36 C37 1.388(8) .
C36 H36 0.9500 .
C37 H37 0.9500 .
C38 Cl2 1.761(7) .
C38 Cl1 1.761(7) .
C38 H38A 0.9900 .
C38 H38B 0.9900 .

loop_
_geom_hbond_atom_site_label_D
_geom_hbond_atom_site_label_H
_geom_hbond_atom_site_label_A
_geom_hbond_distance_DH
_geom_hbond_distance_HA
_geom_hbond_distance_DA
_geom_hbond_angle_DHA
_geom_hbond_site_symmetry_A
C38 H38B N2 0.99 2.62 3.560(9) 159.1 2_666

loop_
_geom_torsion_atom_site_label_1
_geom_torsion_atom_site_label_2
_geom_torsion_atom_site_label_3
_geom_torsion_atom_site_label_4
_geom_torsion
_geom_torsion_site_symmetry_1
Mg1 O1 C1 C6 12.7(7) 2_666
Mg1 O1 C1 C6 176.3(4) .
Mg1 O1 C1 C2 129.7(5) 2_666
Mg1 O1 C1 C2 -66.7(6) .
Mg1 O1 C1 C7 -106.5(5) 2_666
Mg1 O1 C1 C7 57.0(6) .
O1 C1 C2 C3 -60.3(7) .
C6 C1 C2 C3 56.6(7) .
C7 C1 C2 C3 178.4(5) .
C1 C2 C3 C4 -57.2(7) .
C2 C3 C4 C5 53.4(8) .
C3 C4 C5 C6 -51.0(8) .
C4 C5 C6 C1 52.9(7) .
O1 C1 C6 C5 62.6(7) .
C2 C1 C6 C5 -54.2(7) .
C7 C1 C6 C5 -178.3(5) .
O1 C1 C7 C8 -56.1(7) .
C6 C1 C7 C8 -174.4(5) .
C2 C1 C7 C8 64.5(7) .
O1 C1 C7 C11 176.0(5) .
C6 C1 C7 C11 57.7(7) .
C2 C1 C7 C11 -63.4(7) .
C11 C7 C8 N1 -162.2(5) .
C1 C7 C8 N1 68.0(7) .
C7 C8 N1 C10 62.2(7) .
C7 C8 N1 C9 177.0(6) .
C7 C8 N1 Mg1 -62.0(6) .
C8 C7 C11 C12 -49.1(8) .
C1 C7 C11 C12 82.5(8) .
C8 C7 C11 C16 132.2(6) .
C1 C7 C11 C16 -96.2(7) .
C16 C11 C12 C13 3.1(10) .
C7 C11 C12 C13 -175.6(6) .
C11 C12 C13 C14 -1.0(10) .
C12 C13 C14 C15 -1.5(10) .
C12 C13 C14 O2 176.7(6) .
C13 C14 C15 C16 1.8(9) .
O2 C14 C15 C16 -176.2(6) .
C14 C15 C16 C11 0.3(10) .
C12 C11 C16 C15 -2.7(10) .
C7 C11 C16 C15 176.1(6) .
C13 C14 O2 C17 -171.5(6) .
C15 C14 O2 C17 6.5(9) .
O1 Mg1 O3 C18 -31.9(11) 2_666
O1 Mg1 O3 C18 85.1(10) .
N1 Mg1 O3 C18 -173.9(10) .
Mg1 Mg1 O3 C18 25.1(12) 2_666
Mg1 O3 C18 C26 -23.8(12) .
Mg1 O3 C18 C32 -142.9(8) .
Mg1 O3 C18 C19 98.7(10) .
O3 C18 C19 C20 49.8(7) .
C26 C18 C19 C20 171.1(5) .
C32 C18 C19 C20 -70.7(7) .
C18 C19 C20 N2 172.6(5) .
C19 C20 N2 C25 -91.0(6) .
C19 C20 N2 C21 147.1(5) .
C25 N2 C21 C22 59.7(7) .
C20 N2 C21 C22 -177.7(5) .
N2 C21 C22 C23 -57.9(8) .
C21 C22 C23 C24 54.0(8) .
C22 C23 C24 C25 -52.2(8) .
C20 N2 C25 C24 178.8(5) .
C21 N2 C25 C24 -59.1(7) .
C23 C24 C25 N2 56.0(8) .
O3 C18 C26 C27 105.3(7) .
C32 C18 C26 C27 -133.6(6) .
C19 C18 C26 C27 -15.5(8) .
O3 C18 C26 C31 -69.5(7) .
C32 C18 C26 C31 51.6(7) .
C19 C18 C26 C31 169.7(5) .
C31 C26 C27 C28 -1.0(9) .
C18 C26 C27 C28 -175.8(6) .
C26 C27 C28 C29 -0.1(10) .
C27 C28 C29 C30 -0.3(10) .
C28 C29 C30 C31 1.8(10) .
C27 C26 C31 C30 2.6(9) .
C18 C26 C31 C30 177.8(5) .
C29 C30 C31 C26 -3.0(10) .
O3 C18 C32 C37 0.9(8) .
C26 C18 C32 C37 -119.4(6) .
C19 C18 C32 C37 120.0(6) .
O3 C18 C32 C33 177.2(6) .
C26 C18 C32 C33 56.9(8) .
C19 C18 C32 C33 -63.7(8) .
C37 C32 C33 C34 -0.5(10) .
C18 C32 C33 C34 -176.8(6) .
C32 C33 C34 C35 1.6(11) .
C33 C34 C35 C36 -2.3(11) .
C34 C35 C36 C37 1.9(11) .
C33 C32 C37 C36 0.0(10) .
C18 C32 C37 C36 176.4(6) .
C35 C36 C37 C32 -0.7(10) .
